data_1549939
loop_
_publ_author_name
'Ghavami, Zohreh S.'
'Anneser, Markus R.'
'Kaiser, Felix'
'Altmann, Philipp J.'
'Hofmann, Benjamin J.'
'Schlagintweit, Jonas F.'
'Grivani, Gholamhossein'
'K\"uhn, Fritz E'

_publ_section_title
;
 A bench stable formal Cu(iii) <i>N</i>-heterocyclic carbene accessible
 from simple copper(ii) acetate.
;
_journal_issue 43
_journal_name_full 'Chemical science'
_journal_page_first 8307
_journal_page_last 8314
_journal_paper_doi 10.1039/c8sc01834k
_journal_volume 9
_journal_year 2018
_chemical_compound_source 'see text'
_chemical_formula_moiety 'C32 H32 Cu3 N16 O2, 3(C F3 O3 S), 2(C H2 Cl2)'
_chemical_formula_sum 'C37 H36 Cl4 Cu3 F9 N16 O11 S3'
_chemical_formula_weight 1480.45
_space_group_IT_number 14
_space_group_name_Hall '-P 2yn'
_space_group_name_H-M_alt 'P 1 21/n 1'
_symmetry_cell_setting monoclinic
_symmetry_Int_Tables_number 14
_symmetry_space_group_name_Hall '-P 2yn'
_symmetry_space_group_name_H-M 'P 1 21/n 1'
_atom_sites_solution_hydrogens geom
_audit_update_record
;
2018-04-18 deposited with the CCDC.
2018-08-24 downloaded from the CCDC.
;
_cell_angle_alpha 90
_cell_angle_beta 97.359(4)
_cell_angle_gamma 90
_cell_formula_units_Z 4
_cell_length_a 13.8276(18)
_cell_length_b 17.576(2)
_cell_length_c 22.488(3)
_cell_measurement_reflns_used 9348
_cell_measurement_temperature 100
_cell_measurement_theta_max 28.0983
_cell_measurement_theta_min 2.4879
_cell_volume 5420.3(12)
_computing_cell_refinement 'SAINT (Bruker, 2014)'
_computing_data_collection 'APEX III Control Software (Bruker, 2015)'
_computing_data_reduction 'SAINT (Bruker, 2014)'
_computing_molecular_graphics 'PLATON (Spek, 2011)'
_computing_publication_material 'PLATON (Spek, 2011), enCIFer (Allen, 2014)'
_computing_structure_refinement 'SHELXL2014 (Sheldrick, 2014), SHELXLE (Huebschle, 2011)'
_computing_structure_solution 'SHELXT (Sheldrick, 2015)'
_diffrn_ambient_temperature 100
_diffrn_detector ' CMOS plate '
_diffrn_detector_area_resol_mean 16
_diffrn_measured_fraction_theta_full 0.999
_diffrn_measured_fraction_theta_max 0.999
_diffrn_measurement_device ' \k-geometry diffractometer '
_diffrn_measurement_device_type ' Bruker Photon CMOS '
_diffrn_measurement_method ' phi- and omega-rotation '
_diffrn_radiation_monochromator 'Helios optic'
_diffrn_radiation_probe x-ray
_diffrn_radiation_source 'IMS microsource'
_diffrn_radiation_type MoK\a
_diffrn_radiation_wavelength 0.71073
_diffrn_reflns_av_R_equivalents 0.0994
_diffrn_reflns_av_unetI/netI 0.0370
_diffrn_reflns_limit_h_max 17
_diffrn_reflns_limit_h_min -17
_diffrn_reflns_limit_k_max 21
_diffrn_reflns_limit_k_min -21
_diffrn_reflns_limit_l_max 28
_diffrn_reflns_limit_l_min -28
_diffrn_reflns_number 220273
_diffrn_reflns_reduction_process
;
;
_diffrn_reflns_theta_full 25.24
_diffrn_reflns_theta_max 26.37
_diffrn_reflns_theta_min 2.32
_exptl_absorpt_coefficient_mu 1.582
_exptl_absorpt_correction_T_max 0.6920
_exptl_absorpt_correction_T_min 0.6098
_exptl_absorpt_correction_type multi-scan
_exptl_absorpt_process_details 'SADABS 2016/2, Bruker, 2016'
_exptl_crystal_colour 'clear yellow'
_exptl_crystal_density_diffrn 1.814
_exptl_crystal_density_method 'Not Measured'
_exptl_crystal_description fragment
_exptl_crystal_F_000 2968
_exptl_crystal_size_max 0.487
_exptl_crystal_size_mid 0.306
_exptl_crystal_size_min 0.164
_refine_diff_density_max 2.354
_refine_diff_density_min -1.789
_refine_diff_density_rms 0.128
_refine_ls_extinction_method none
_refine_ls_goodness_of_fit_ref 1.098
_refine_ls_hydrogen_treatment constr
_refine_ls_matrix_type full
_refine_ls_number_parameters 922
_refine_ls_number_reflns 11053
_refine_ls_number_restraints 192
_refine_ls_restrained_S_all 1.102
_refine_ls_R_factor_all 0.0929
_refine_ls_R_factor_gt 0.0839
_refine_ls_shift/su_max 0.001
_refine_ls_shift/su_mean 0.000
_refine_ls_structure_factor_coef Fsqd
_refine_ls_weighting_details 'W=1/[\S^2^(FO^2^)+(0.0571P)^2^+47.3126P] WHERE P=(FO^2^+2FC^2^)/3'
_refine_ls_weighting_scheme calc
_refine_ls_wR_factor_gt 0.1972
_refine_ls_wR_factor_ref 0.2023
_reflns_number_gt 9637
_reflns_number_total 11053
_reflns_threshold_expression I>2\s(I)
_cod_data_source_file c8sc01834k2.cif
_cod_data_source_block mo_annma42_0m-auto
_cod_depositor_comments 'Adding full bibliography for 1549936--1549939.cif.'
_cod_original_sg_symbol_H-M 'P 21/n'
_cod_database_code 1549939

loop_
_space_group_symop_id
_space_group_symop_operation_xyz
1 x,y,z
2 1/2-x,1/2+y,1/2-z
3 -x,-y,-z
4 1/2+x,1/2-y,1/2+z

loop_
_atom_site_label
_atom_site_type_symbol
_atom_site_fract_x
_atom_site_fract_y
_atom_site_fract_z
_atom_site_U_iso_or_equiv
_atom_site_adp_type
_atom_site_occupancy
_atom_site_site_symmetry_order
_atom_site_calc_flag
_atom_site_refinement_flags_posn
_atom_site_refinement_flags_adp
_atom_site_refinement_flags_occupancy
_atom_site_disorder_assembly
_atom_site_disorder_group
Cu1 Cu 0.38708(6) 0.31047(5) 0.55711(4) 0.0255(3) Uani 0.825(2) 1 d . U P A 1
Cu1A Cu 0.3303(3) 0.3315(2) 0.57626(17) 0.0245(9) Uani 0.175(2) 1 d . U P A 2
Cu2 Cu 0.19207(6) 0.23273(5) 0.60479(4) 0.0366(2) Uani 1 1 d . . . . .
Cu3 Cu 0.35665(7) 0.15282(4) 0.52784(3) 0.0322(2) Uani 0.9369(19) 1 d . U P B 11
Cu3A Cu 0.2972(10) 0.1307(7) 0.5471(5) 0.0316(12) Uani 0.0631(19) 1 d . U P B 12
O1 O 0.3042(3) 0.3570(3) 0.6313(2) 0.0404(11) Uani 1 1 d . . . . .
O2 O 0.1959(3) 0.1094(2) 0.53945(18) 0.0320(9) Uani 1 1 d . . . . .
N1 N 0.4249(4) 0.4157(3) 0.6950(3) 0.0435(14) Uani 1 1 d . . . . .
N2 N 0.3025(4) 0.3633(3) 0.7331(3) 0.0417(12) Uani 1 1 d . U . . .
N3 N 0.2422(4) 0.2362(3) 0.7341(2) 0.0338(12) Uani 1 1 d . . . . .
N4 N 0.2823(4) 0.1280(3) 0.7016(2) 0.0306(11) Uani 1 1 d . . . . .
N5 N 0.4110(4) 0.0848(3) 0.6502(2) 0.0298(11) Uani 1 1 d . . . . .
N6 N 0.5306(4) 0.1352(3) 0.6141(2) 0.0390(13) Uani 1 1 d . . . . .
N7 N 0.5918(5) 0.2634(4) 0.6084(3) 0.0446(13) Uani 1 1 d . U . . .
N8 N 0.5515(4) 0.3698(3) 0.6406(2) 0.0390(13) Uani 1 1 d . . . . .
N9 N 0.1470(4) 0.0474(3) 0.4492(2) 0.0314(11) Uani 1 1 d . . . . .
N10 N 0.0356(4) 0.1033(3) 0.4945(2) 0.0299(11) Uani 1 1 d . . . . .
N11 N 0.0090(4) 0.2326(3) 0.5229(2) 0.0304(11) Uani 1 1 d . . . . .
N12 N 0.0810(4) 0.3391(3) 0.5172(2) 0.0276(10) Uani 1 1 d . . . . .
N13 N 0.2215(4) 0.3832(3) 0.4769(2) 0.0282(10) Uani 1 1 d . . . . .
N14 N 0.3279(4) 0.3305(3) 0.4305(2) 0.0346(12) Uani 1 1 d . . . . .
N15 N 0.3551(4) 0.2020(3) 0.3999(2) 0.0373(12) Uani 1 1 d . . . . .
N16 N 0.2872(4) 0.0945(3) 0.4081(2) 0.0347(12) Uani 1 1 d . . . . .
C1 C 0.3392(5) 0.3759(4) 0.6814(3) 0.0404(13) Uani 1 1 d . U . . .
C2 C 0.4403(6) 0.4254(5) 0.7566(4) 0.056(2) Uani 1 1 d . . . . .
H2 H 0.4945 0.4504 0.7784 0.067 Uiso 1 1 calc R U . . .
C3 C 0.3652(6) 0.3931(5) 0.7804(4) 0.055(2) Uani 1 1 d . . . . .
H3 H 0.3570 0.3912 0.8217 0.067 Uiso 1 1 calc R U . . .
C4 C 0.2163(5) 0.3168(4) 0.7359(4) 0.0423(16) Uani 1 1 d . . . . .
H4A H 0.1665 0.3290 0.7016 0.051 Uiso 1 1 calc R U . . .
H4B H 0.1884 0.3279 0.7734 0.051 Uiso 1 1 calc R U . . .
C5 C 0.2469(4) 0.1977(4) 0.6830(3) 0.0344(14) Uani 1 1 d . . . . .
C6 C 0.2730(5) 0.1925(4) 0.7847(3) 0.0417(16) Uani 1 1 d . . . . .
H6 H 0.2754 0.2074 0.8255 0.050 Uiso 1 1 calc R U . . .
C7 C 0.2984(5) 0.1253(4) 0.7638(3) 0.0370(14) Uani 1 1 d . . . . .
H7 H 0.3231 0.0830 0.7873 0.044 Uiso 1 1 calc R U . . .
C8 C 0.3126(4) 0.0697(3) 0.6621(3) 0.0306(13) Uani 1 1 d . . . . .
H8A H 0.3096 0.0191 0.6812 0.037 Uiso 1 1 calc R U . . .
H8B H 0.2680 0.0693 0.6240 0.037 Uiso 1 1 calc R U . . .
C9 C 0.4326(5) 0.1284(4) 0.6027(3) 0.0317(13) Uani 1 1 d . . . . .
C10 C 0.4937(5) 0.0666(4) 0.6891(3) 0.0365(14) Uani 1 1 d . . . . .
H10 H 0.4966 0.0372 0.7247 0.044 Uiso 1 1 calc R U . . .
C11 C 0.5690(5) 0.0990(4) 0.6662(3) 0.0423(16) Uani 1 1 d . . . . .
H11 H 0.6357 0.0973 0.6828 0.051 Uiso 1 1 calc R U . . .
C12 C 0.5862(6) 0.1875(5) 0.5805(3) 0.0497(18) Uani 1 1 d . . . . .
H12A H 0.5543 0.1915 0.5387 0.060 Uiso 1 1 calc R U . . .
H12B H 0.6528 0.1673 0.5797 0.060 Uiso 1 1 calc R U . . .
C13 C 0.5152(5) 0.3115(4) 0.6025(3) 0.0414(14) Uani 1 1 d . U . . .
C14 C 0.6713(6) 0.2900(6) 0.6477(4) 0.058(2) Uani 1 1 d . . . . .
H14 H 0.7321 0.2650 0.6580 0.069 Uiso 1 1 calc R U . . .
C15 C 0.6454(5) 0.3571(5) 0.6679(4) 0.0503(19) Uani 1 1 d . . . . .
H15 H 0.6835 0.3896 0.6954 0.060 Uiso 1 1 calc R U . . .
C16 C 0.4907(6) 0.4343(4) 0.6526(3) 0.0474(18) Uani 1 1 d . . . . .
H16A H 0.5329 0.4771 0.6684 0.057 Uiso 1 1 calc R U . . .
H16B H 0.4526 0.4511 0.6146 0.057 Uiso 1 1 calc R U . . .
C17 C 0.1325(5) 0.0893(3) 0.4986(3) 0.0318(13) Uani 1 1 d . . . . .
C18 C 0.0571(5) 0.0367(4) 0.4145(3) 0.0386(15) Uani 1 1 d . . . . .
H18 H 0.0466 0.0101 0.3775 0.046 Uiso 1 1 calc R U . . .
C19 C -0.0121(5) 0.0704(4) 0.4421(3) 0.0368(15) Uani 1 1 d . . . . .
H19 H -0.0801 0.0716 0.4287 0.044 Uiso 1 1 calc R U . . .
C20 C -0.0074(5) 0.1529(3) 0.5356(3) 0.0341(14) Uani 1 1 d . . . . .
H20A H 0.0213 0.1412 0.5772 0.041 Uiso 1 1 calc R U . . .
H20B H -0.0784 0.1430 0.5322 0.041 Uiso 1 1 calc R U . . .
C21 C 0.0929(5) 0.2702(3) 0.5436(2) 0.0289(12) Uani 1 1 d . . . . .
C22 C -0.0526(5) 0.2773(4) 0.4843(3) 0.0418(16) Uani 1 1 d . . . . .
H22 H -0.1144 0.2631 0.4639 0.050 Uiso 1 1 calc R U . . .
C23 C -0.0081(5) 0.3443(4) 0.4814(3) 0.0381(15) Uani 1 1 d . . . . .
H23 H -0.0328 0.3874 0.4590 0.046 Uiso 1 1 calc R U . . .
C24 C 0.1561(5) 0.3978(3) 0.5214(3) 0.0300(13) Uani 1 1 d . . . . .
H24A H 0.1255 0.4484 0.5143 0.036 Uiso 1 1 calc R U . . .
H24B H 0.1934 0.3975 0.5620 0.036 Uiso 1 1 calc R U . . .
C25 C 0.3007(4) 0.3371(3) 0.4859(3) 0.0290(12) Uani 1 1 d . . . . .
C26 C 0.2004(5) 0.4050(3) 0.4167(3) 0.0325(13) Uani 1 1 d . . . . .
H26 H 0.1489 0.4372 0.3998 0.039 Uiso 1 1 calc R U . . .
C27 C 0.2672(5) 0.3712(4) 0.3880(3) 0.0359(14) Uani 1 1 d . . . . .
H27 H 0.2723 0.3743 0.3464 0.043 Uiso 1 1 calc R U . . .
C28 C 0.3998(5) 0.2758(4) 0.4159(3) 0.0406(15) Uani 1 1 d . . . . .
H28A H 0.4507 0.2696 0.4507 0.049 Uiso 1 1 calc R U . . .
H28B H 0.4315 0.2952 0.3819 0.049 Uiso 1 1 calc R U . . .
C29 C 0.3318(5) 0.1521(4) 0.4418(3) 0.0337(13) Uani 1 1 d . . . . .
C30 C 0.3250(6) 0.1766(5) 0.3417(3) 0.0488(18) Uani 1 1 d . . . . .
H30 H 0.3328 0.2023 0.3055 0.059 Uiso 1 1 calc R U . . .
C31 C 0.2832(6) 0.1092(4) 0.3469(3) 0.0436(16) Uani 1 1 d . . . . .
H31 H 0.2559 0.0772 0.3151 0.052 Uiso 1 1 calc R U . . .
C32 C 0.2431(5) 0.0288(3) 0.4341(3) 0.0374(15) Uani 1 1 d . . . . .
H32A H 0.2378 -0.0138 0.4050 0.045 Uiso 1 1 calc R U . . .
H32B H 0.2854 0.0121 0.4706 0.045 Uiso 1 1 calc R U . . .
S1 S 0.86008(12) 0.11177(9) 0.71547(7) 0.0355(4) Uani 1 1 d . . . . .
F1 F 0.9997(4) 0.2133(3) 0.7267(3) 0.0777(17) Uani 1 1 d . . . . .
F2 F 1.0187(4) 0.1227(3) 0.7901(2) 0.0734(15) Uani 1 1 d . . . . .
F3 F 1.0436(3) 0.1032(3) 0.6994(2) 0.0592(12) Uani 1 1 d . . . . .
O3 O 0.8090(4) 0.1612(3) 0.7517(2) 0.0505(13) Uani 1 1 d . . . . .
O4 O 0.8390(4) 0.1261(4) 0.6520(2) 0.0596(15) Uani 1 1 d . . . . .
O5 O 0.8616(4) 0.0325(3) 0.7301(3) 0.0554(14) Uani 1 1 d . . . . .
C33 C 0.9869(5) 0.1403(4) 0.7334(3) 0.0427(16) Uani 1 1 d . . . . .
S2 S 1.0086(15) 0.4743(13) 0.6546(11) 0.038(5) Uani 0.231(17) 1 d D . P C 9
F4 F 0.852(2) 0.399(2) 0.6237(14) 0.071(7) Uani 0.231(17) 1 d D U P C 9
F5 F 0.913(2) 0.3780(18) 0.7141(12) 0.062(6) Uani 0.231(17) 1 d D U P C 9
F6 F 0.983(3) 0.3276(18) 0.643(2) 0.045(7) Uani 0.231(17) 1 d D U P C 9
O6 O 0.951(2) 0.5298(15) 0.6815(13) 0.040(5) Uani 0.231(17) 1 d D U P C 9
O7 O 1.012(3) 0.483(2) 0.5905(12) 0.033(5) Uani 0.231(17) 1 d D U P C 9
O8 O 1.1004(18) 0.4570(15) 0.6893(15) 0.049(5) Uani 0.231(17) 1 d D U P C 9
C34 C 0.935(2) 0.3898(15) 0.6579(12) 0.042(5) Uani 0.231(17) 1 d D U P C 9
S2A S 1.0205(4) 0.4756(3) 0.6410(3) 0.0261(10) Uani 0.769(17) 1 d D . P C 10
F4A F 0.8525(6) 0.4164(7) 0.6513(6) 0.084(3) Uani 0.769(17) 1 d D U P C 10
F5A F 0.9643(9) 0.3875(5) 0.7236(3) 0.064(3) Uani 0.769(17) 1 d D U P C 10
F6A F 0.9628(13) 0.3340(6) 0.6373(8) 0.069(4) Uani 0.769(17) 1 d D U P C 10
O6A O 0.9908(8) 0.5408(4) 0.6731(4) 0.039(2) Uani 0.769(17) 1 d D U P C 10
O7A O 0.9911(8) 0.4794(7) 0.5768(3) 0.037(2) Uani 0.769(17) 1 d D U P C 10
O8A O 1.1191(5) 0.4513(5) 0.6597(5) 0.048(2) Uani 0.769(17) 1 d D U P C 10
C34A C 0.9452(8) 0.4003(6) 0.6639(5) 0.044(2) Uani 0.769(17) 1 d D U P C 10
S3 S 0.7040(3) 0.1743(3) 0.4418(2) 0.0321(10) Uani 0.457(6) 1 d D . P D 7
F7 F 0.5737(9) 0.1084(10) 0.3614(7) 0.0810(18) Uani 0.457(6) 1 d D U P D 7
F8 F 0.5609(8) 0.0832(8) 0.4554(7) 0.080(2) Uani 0.457(6) 1 d D U P D 7
F9 F 0.6763(15) 0.0361(8) 0.4189(9) 0.139(8) Uani 0.457(6) 1 d D . P D 7
O9 O 0.7618(13) 0.1913(11) 0.3959(8) 0.041(4) Uani 0.457(6) 1 d D U P D 7
O10 O 0.7529(9) 0.1461(9) 0.4967(5) 0.060(3) Uani 0.457(6) 1 d D U P D 7
O11 O 0.6398(11) 0.2368(7) 0.4532(7) 0.071(3) Uani 0.457(6) 1 d D U P D 7
C35 C 0.6193(12) 0.1002(10) 0.4180(9) 0.079(8) Uani 0.457(6) 1 d D . P D 7
S3A S 0.7259(4) 0.1442(3) 0.4301(2) 0.0419(11) Uani 0.543(6) 1 d D . P D 8
F7A F 0.5674(7) 0.2091(6) 0.3689(5) 0.0819(19) Uani 0.543(6) 1 d D U P D 8
F8A F 0.5369(7) 0.1122(7) 0.4217(6) 0.0805(18) Uani 0.543(6) 1 d D U P D 8
F9A F 0.6058(8) 0.1006(8) 0.3423(6) 0.080(2) Uani 0.543(6) 1 d D U P D 8
O9A O 0.7798(11) 0.1769(9) 0.3876(7) 0.045(3) Uani 0.543(6) 1 d D U P D 8
O10A O 0.7464(9) 0.0704(7) 0.4464(6) 0.084(4) Uani 0.543(6) 1 d D U P D 8
O11A O 0.7168(11) 0.1963(8) 0.4796(6) 0.077(3) Uani 0.543(6) 1 d D U P D 8
C35A C 0.6014(8) 0.1428(8) 0.3925(7) 0.061(5) Uani 0.543(6) 1 d D . P D 8
Cl2 Cl 0.7429(2) 0.42721(16) 0.41856(12) 0.0765(7) Uani 1 1 d . . . . .
Cl1 Cl 0.6061(6) 0.4559(5) 0.5057(3) 0.100(2) Uani 0.645(15) 1 d D U P E 3
C36 C 0.7066(9) 0.4001(7) 0.4886(6) 0.102(4) Uani 1 1 d D . . . .
H36A H 0.7622 0.4067 0.5206 0.122 Uiso 0.645(15) 1 calc R U P E 3
H36B H 0.6880 0.3457 0.4872 0.122 Uiso 0.645(15) 1 calc R U P E 3
H36C H 0.7222 0.3459 0.4969 0.122 Uiso 0.355(15) 1 calc R U P E 4
H36D H 0.7412 0.4312 0.5213 0.122 Uiso 0.355(15) 1 calc R U P E 4
Cl1A Cl 0.5858(9) 0.4143(11) 0.4839(7) 0.111(4) Uani 0.355(15) 1 d . U P E 4
Cl3 Cl 0.4932(3) 0.2443(2) 0.7421(2) 0.0648(14) Uiso 0.560(8) 1 d D . P F 5
Cl4 Cl 0.5831(4) 0.2747(3) 0.8628(3) 0.0821(17) Uiso 0.560(8) 1 d D . P F 5
C37 C 0.5778(9) 0.2129(7) 0.8017(5) 0.040(3) Uiso 0.560(8) 1 d D . P F 5
H37A H 0.5591 0.1615 0.8142 0.048 Uiso 0.560(8) 1 calc R U P F 5
H37B H 0.6430 0.2093 0.7883 0.048 Uiso 0.560(8) 1 calc R U P F 5
Cl3A Cl 0.5452(8) 0.2460(6) 0.7709(5) 0.115(3) Uiso 0.440(8) 1 d . . P F 6
Cl4A Cl 0.6079(4) 0.2765(3) 0.8951(3) 0.0555(15) Uiso 0.440(8) 1 d . . P F 6
C37A C 0.5133(15) 0.2338(12) 0.8393(9) 0.059(5) Uiso 0.440(8) 1 d . . P F 6
H37C H 0.5068 0.1789 0.8476 0.070 Uiso 0.440(8) 1 calc R U P F 6
H37D H 0.4496 0.2585 0.8418 0.070 Uiso 0.440(8) 1 calc R U P F 6

loop_
_atom_site_aniso_label
_atom_site_aniso_U_11
_atom_site_aniso_U_22
_atom_site_aniso_U_33
_atom_site_aniso_U_23
_atom_site_aniso_U_13
_atom_site_aniso_U_12
Cu1 0.0251(5) 0.0250(4) 0.0248(4) 0.0024(3) -0.0034(3) 0.0010(3)
Cu1A 0.0246(16) 0.0269(15) 0.0218(15) 0.0006(12) 0.0021(13) -0.0013(13)
Cu2 0.0349(4) 0.0313(4) 0.0435(5) 0.0185(3) 0.0048(3) 0.0069(3)
Cu3 0.0532(5) 0.0271(4) 0.0177(4) 0.0047(3) 0.0101(3) -0.0019(4)
Cu3A 0.053(2) 0.027(2) 0.017(2) 0.0047(19) 0.0088(19) -0.001(2)
O1 0.046(3) 0.046(3) 0.029(2) 0.001(2) 0.003(2) -0.001(2)
O2 0.039(2) 0.031(2) 0.024(2) -0.0042(17) -0.0040(17) 0.0037(18)
N1 0.042(3) 0.034(3) 0.050(3) 0.006(3) -0.009(3) -0.010(2)
N2 0.043(3) 0.032(2) 0.046(3) 0.001(2) -0.006(2) 0.001(2)
N3 0.026(2) 0.033(3) 0.042(3) 0.004(2) 0.003(2) 0.002(2)
N4 0.026(2) 0.032(3) 0.033(3) 0.011(2) 0.000(2) 0.001(2)
N5 0.037(3) 0.030(3) 0.022(2) 0.004(2) 0.003(2) 0.002(2)
N6 0.050(3) 0.041(3) 0.029(3) 0.003(2) 0.017(2) 0.002(3)
N7 0.048(3) 0.051(3) 0.038(3) 0.006(2) 0.016(2) -0.016(3)
N8 0.049(3) 0.040(3) 0.026(3) 0.006(2) -0.003(2) -0.018(3)
N9 0.051(3) 0.020(2) 0.021(2) 0.0017(19) -0.002(2) 0.003(2)
N10 0.040(3) 0.023(2) 0.026(2) 0.0055(19) 0.000(2) -0.005(2)
N11 0.043(3) 0.022(2) 0.026(2) 0.0031(19) 0.005(2) -0.004(2)
N12 0.042(3) 0.021(2) 0.020(2) -0.0011(18) 0.003(2) 0.001(2)
N13 0.041(3) 0.021(2) 0.021(2) 0.0014(18) -0.003(2) -0.005(2)
N14 0.038(3) 0.028(3) 0.037(3) 0.008(2) -0.001(2) -0.006(2)
N15 0.041(3) 0.035(3) 0.036(3) 0.005(2) 0.008(2) 0.001(2)
N16 0.048(3) 0.028(3) 0.028(3) 0.003(2) 0.004(2) 0.003(2)
C1 0.042(3) 0.029(3) 0.045(3) 0.001(2) -0.016(2) 0.002(2)
C2 0.067(5) 0.050(5) 0.047(4) -0.018(4) -0.003(4) -0.019(4)
C3 0.068(5) 0.054(5) 0.044(4) -0.014(4) 0.006(4) -0.011(4)
C4 0.034(3) 0.037(4) 0.056(4) 0.000(3) 0.003(3) 0.004(3)
C5 0.021(3) 0.032(3) 0.049(4) 0.016(3) -0.001(3) 0.001(2)
C6 0.036(3) 0.053(4) 0.036(3) 0.006(3) 0.002(3) 0.008(3)
C7 0.031(3) 0.042(4) 0.037(3) 0.008(3) 0.000(3) 0.005(3)
C8 0.036(3) 0.029(3) 0.026(3) 0.011(2) -0.001(2) -0.003(2)
C9 0.043(3) 0.032(3) 0.021(3) -0.001(2) 0.004(2) -0.005(3)
C10 0.037(3) 0.042(4) 0.031(3) 0.007(3) 0.007(3) 0.006(3)
C11 0.030(3) 0.051(4) 0.046(4) 0.001(3) 0.006(3) 0.006(3)
C12 0.055(4) 0.059(5) 0.039(4) 0.003(3) 0.022(3) -0.009(4)
C13 0.048(3) 0.039(3) 0.039(3) 0.012(3) 0.011(3) -0.008(3)
C14 0.037(4) 0.078(6) 0.060(5) 0.017(5) 0.012(4) -0.011(4)
C15 0.036(4) 0.060(5) 0.054(4) 0.000(4) 0.002(3) -0.017(4)
C16 0.063(5) 0.033(4) 0.041(4) 0.005(3) -0.014(3) -0.019(3)
C17 0.053(4) 0.018(3) 0.022(3) 0.008(2) -0.002(3) 0.000(3)
C18 0.059(4) 0.029(3) 0.026(3) 0.003(2) -0.005(3) -0.012(3)
C19 0.050(4) 0.028(3) 0.030(3) 0.004(2) -0.006(3) -0.013(3)
C20 0.044(4) 0.027(3) 0.033(3) 0.008(2) 0.009(3) -0.002(3)
C21 0.047(4) 0.021(3) 0.020(3) -0.001(2) 0.011(2) 0.004(2)
C22 0.049(4) 0.031(3) 0.044(4) 0.000(3) -0.002(3) -0.004(3)
C23 0.050(4) 0.027(3) 0.034(3) 0.002(3) -0.005(3) 0.000(3)
C24 0.049(4) 0.017(3) 0.023(3) -0.002(2) 0.001(2) 0.000(2)
C25 0.035(3) 0.024(3) 0.025(3) 0.004(2) -0.007(2) -0.008(2)
C26 0.043(3) 0.028(3) 0.024(3) 0.009(2) -0.005(3) -0.002(3)
C27 0.048(4) 0.032(3) 0.027(3) 0.006(3) 0.002(3) -0.004(3)
C28 0.039(4) 0.039(4) 0.044(4) 0.012(3) 0.007(3) -0.002(3)
C29 0.041(3) 0.029(3) 0.032(3) 0.008(2) 0.009(3) 0.011(3)
C30 0.059(5) 0.053(4) 0.036(4) 0.014(3) 0.009(3) 0.004(4)
C31 0.064(5) 0.039(4) 0.028(3) 0.002(3) 0.009(3) 0.001(3)
C32 0.062(4) 0.023(3) 0.026(3) 0.002(2) 0.001(3) 0.005(3)
S1 0.0358(8) 0.0355(8) 0.0358(8) -0.0063(7) 0.0064(6) 0.0010(7)
F1 0.077(4) 0.035(2) 0.120(5) 0.008(3) 0.008(3) -0.018(2)
F2 0.075(3) 0.083(4) 0.055(3) -0.001(3) -0.024(3) -0.008(3)
F3 0.042(2) 0.064(3) 0.076(3) 0.005(2) 0.024(2) -0.001(2)
O3 0.062(3) 0.050(3) 0.044(3) -0.007(2) 0.024(2) 0.013(3)
O4 0.070(4) 0.078(4) 0.029(3) -0.009(3) 0.000(2) 0.007(3)
O5 0.045(3) 0.034(3) 0.089(4) -0.003(3) 0.014(3) -0.008(2)
C33 0.047(4) 0.035(4) 0.045(4) 0.001(3) 0.001(3) -0.011(3)
S2 0.049(9) 0.036(6) 0.024(8) -0.004(5) -0.010(6) 0.006(5)
F4 0.056(10) 0.073(12) 0.085(14) -0.003(12) 0.019(11) -0.006(10)
F5 0.065(12) 0.080(11) 0.050(10) 0.015(9) 0.039(10) -0.001(11)
F6 0.072(14) 0.032(12) 0.035(11) -0.007(10) 0.019(11) -0.012(10)
O6 0.066(12) 0.024(8) 0.025(8) -0.010(7) -0.013(9) 0.011(9)
O7 0.050(9) 0.027(7) 0.021(8) 0.002(7) 0.003(8) 0.002(7)
O8 0.038(9) 0.039(8) 0.067(11) 0.018(10) -0.010(9) 0.005(7)
C34 0.051(10) 0.043(10) 0.033(9) 0.004(9) 0.014(8) -0.001(9)
S2A 0.0350(15) 0.0191(14) 0.023(3) 0.0015(13) 0.0000(14) 0.0030(10)
F4A 0.047(4) 0.094(7) 0.113(8) 0.023(6) 0.015(5) -0.016(4)
F5A 0.096(7) 0.059(4) 0.043(4) 0.014(3) 0.034(4) -0.002(5)
F6A 0.114(9) 0.030(4) 0.066(6) -0.002(4) 0.016(6) -0.018(5)
O6A 0.060(6) 0.024(3) 0.028(3) -0.006(3) -0.009(4) 0.005(4)
O7A 0.058(6) 0.029(3) 0.022(4) 0.000(3) -0.001(4) 0.009(4)
O8A 0.036(4) 0.049(4) 0.061(6) 0.020(4) 0.007(3) 0.006(3)
C34A 0.052(5) 0.041(5) 0.040(5) 0.007(4) 0.010(4) -0.001(4)
S3 0.032(2) 0.039(3) 0.025(2) -0.0002(19) 0.0076(16) -0.0064(19)
F7 0.043(3) 0.083(4) 0.115(5) 0.012(3) 0.005(3) 0.001(3)
F8 0.042(3) 0.084(4) 0.116(6) 0.013(4) 0.009(3) -0.005(3)
F9 0.19(2) 0.067(10) 0.159(17) -0.033(11) 0.007(15) 0.054(12)
O9 0.034(6) 0.062(7) 0.032(5) 0.000(5) 0.019(4) 0.002(5)
O10 0.054(6) 0.086(7) 0.040(5) 0.025(5) 0.008(5) -0.005(6)
O11 0.090(8) 0.051(7) 0.082(8) -0.021(6) 0.051(7) -0.014(6)
C35 0.061(13) 0.075(15) 0.092(17) -0.061(14) -0.027(12) 0.027(12)
S3A 0.052(3) 0.042(2) 0.034(2) -0.0105(18) 0.0134(17) -0.0165(19)
F7A 0.045(3) 0.083(4) 0.117(5) 0.014(4) 0.005(3) 0.006(3)
F8A 0.041(3) 0.084(4) 0.115(5) 0.013(4) 0.008(3) -0.002(3)
F9A 0.043(4) 0.083(4) 0.114(5) 0.010(4) 0.005(3) -0.001(3)
O9A 0.035(6) 0.067(7) 0.035(5) -0.001(5) 0.011(4) 0.007(5)
O10A 0.072(7) 0.084(8) 0.085(7) 0.041(6) -0.026(6) -0.010(6)
O11A 0.088(7) 0.081(7) 0.068(7) -0.017(6) 0.032(6) -0.029(6)
C35A 0.025(7) 0.023(7) 0.138(17) -0.026(9) 0.026(9) 0.002(5)
Cl2 0.0869(17) 0.0773(16) 0.0678(15) -0.0015(12) 0.0198(13) -0.0126(13)
Cl1 0.128(4) 0.096(5) 0.087(4) 0.018(3) 0.058(3) -0.015(4)
C36 0.129(11) 0.083(8) 0.096(9) 0.035(7) 0.026(8) -0.017(8)
Cl1A 0.114(6) 0.117(8) 0.113(7) 0.009(6) 0.061(6) -0.035(6)

loop_
_atom_type_symbol
_atom_type_description
_atom_type_scat_dispersion_real
_atom_type_scat_dispersion_imag
_atom_type_scat_source
C C 0.0033 0.0016 ' International Tables Vol C Tables 4.2.6.8 and 6.1.1.4'
H H 0.0000 0.0000 ' International Tables Vol C Tables 4.2.6.8 and 6.1.1.4'
Cl Cl 0.1484 0.1585 ' International Tables Vol C Tables 4.2.6.8 and 6.1.1.4'
Cu Cu 0.3201 1.2651 ' International Tables Vol C Tables 4.2.6.8 and 6.1.1.4'
F F 0.0171 0.0103 ' International Tables Vol C Tables 4.2.6.8 and 6.1.1.4'
N N 0.0061 0.0033 ' International Tables Vol C Tables 4.2.6.8 and 6.1.1.4'
O O 0.0106 0.0060 ' International Tables Vol C Tables 4.2.6.8 and 6.1.1.4'
S S 0.1246 0.1234 ' International Tables Vol C Tables 4.2.6.8 and 6.1.1.4'

loop_
_geom_angle_atom_site_label_1
_geom_angle_atom_site_label_2
_geom_angle_atom_site_label_3
_geom_angle
C25 Cu1 C13 150.1(3)
C25 Cu1 O1 101.7(2)
C13 Cu1 O1 97.0(2)
O1 Cu1A C25 145.7(4)
O1 Cu1A C1 17.6(3)
C25 Cu1A C1 157.2(3)
C5 Cu2 C21 157.1(3)
C9 Cu3 C29 153.0(3)
C9 Cu3 O2 104.2(2)
C29 Cu3 O2 93.4(2)
O2 Cu3A C9 147.2(7)
O2 Cu3A C17 19.1(3)
C9 Cu3A C17 159.9(6)
O2 Cu3A C29 103.1(6)
C9 Cu3A C29 107.5(6)
C17 Cu3A C29 84.5(4)
C1 O1 Cu1A 141.9(6)
C1 O1 Cu1 126.6(5)
C17 O2 Cu3A 138.5(6)
C17 O2 Cu3 126.0(4)
C1 N1 C2 107.7(6)
C1 N1 C16 124.6(6)
C2 N1 C16 127.3(6)
C1 N2 C3 109.5(6)
C1 N2 C4 122.2(6)
C3 N2 C4 127.9(7)
C5 N3 C6 112.2(6)
C5 N3 C4 123.4(6)
C6 N3 C4 124.2(6)
C5 N4 C7 110.1(6)
C5 N4 C8 124.5(5)
C7 N4 C8 124.7(5)
C9 N5 C10 112.0(5)
C9 N5 C8 123.2(5)
C10 N5 C8 124.2(5)
C9 N6 C11 112.8(5)
C9 N6 C12 122.4(6)
C11 N6 C12 123.8(6)
C13 N7 C14 113.3(7)
C13 N7 C12 121.9(6)
C14 N7 C12 124.5(7)
C15 N8 C13 113.5(7)
C15 N8 C16 125.1(6)
C13 N8 C16 121.2(6)
C17 N9 C18 108.3(6)
C17 N9 C32 123.1(5)
C18 N9 C32 128.1(5)
C17 N10 C19 109.7(5)
C17 N10 C20 123.3(5)
C19 N10 C20 126.6(6)
C21 N11 C22 111.6(5)
C21 N11 C20 123.1(5)
C22 N11 C20 125.0(5)
C21 N12 C23 111.4(5)
C21 N12 C24 124.1(5)
C23 N12 C24 124.3(5)
C25 N13 C26 111.9(5)
C25 N13 C24 124.2(5)
C26 N13 C24 123.1(5)
C25 N14 C27 112.0(5)
C25 N14 C28 123.1(5)
C27 N14 C28 123.9(6)
C29 N15 C30 112.1(6)
C29 N15 C28 122.3(6)
C30 N15 C28 125.4(6)
C29 N16 C31 111.6(5)
C29 N16 C32 123.2(5)
C31 N16 C32 125.1(6)
O1 C1 N2 127.3(7)
O1 C1 N1 125.1(7)
N2 C1 N1 107.5(6)
O1 C1 Cu1A 20.5(3)
N2 C1 Cu1A 142.6(5)
N1 C1 Cu1A 108.0(5)
C3 C2 N1 108.5(7)
C3 C2 H2 125.8
N1 C2 H2 125.8
C2 C3 N2 106.9(7)
C2 C3 H3 126.5
N2 C3 H3 126.5
N2 C4 N3 109.8(5)
N2 C4 H4A 109.7
N3 C4 H4A 109.7
N2 C4 H4B 109.7
N3 C4 H4B 109.7
H4A C4 H4B 108.2
N3 C5 N4 104.2(5)
N3 C5 Cu2 124.3(5)
N4 C5 Cu2 130.6(5)
C7 C6 N3 105.4(6)
C7 C6 H6 127.3
N3 C6 H6 127.3
C6 C7 N4 108.0(6)
C6 C7 H7 126.0
N4 C7 H7 126.0
N5 C8 N4 109.6(5)
N5 C8 H8A 109.8
N4 C8 H8A 109.8
N5 C8 H8B 109.8
N4 C8 H8B 109.8
H8A C8 H8B 108.2
N6 C9 N5 102.3(5)
N6 C9 Cu3 124.7(4)
N5 C9 Cu3 131.1(5)
N6 C9 Cu3A 154.2(6)
N5 C9 Cu3A 101.9(5)
C11 C10 N5 106.2(6)
C11 C10 H10 126.9
N5 C10 H10 126.9
C10 C11 N6 106.7(6)
C10 C11 H11 126.6
N6 C11 H11 126.6
N6 C12 N7 110.6(5)
N6 C12 H12A 109.5
N7 C12 H12A 109.5
N6 C12 H12B 109.5
N7 C12 H12B 109.5
H12A C12 H12B 108.1
N7 C13 N8 100.7(6)
N7 C13 Cu1 134.7(6)
N8 C13 Cu1 124.6(5)
C15 C14 N7 106.7(7)
C15 C14 H14 126.6
N7 C14 H14 126.6
C14 C15 N8 105.7(7)
C14 C15 H15 127.1
N8 C15 H15 127.1
N1 C16 N8 112.0(6)
N1 C16 H16A 109.2
N8 C16 H16A 109.2
N1 C16 H16B 109.2
N8 C16 H16B 109.2
H16A C16 H16B 107.9
O2 C17 N10 126.8(6)
O2 C17 N9 126.3(6)
N10 C17 N9 106.9(5)
O2 C17 Cu3A 22.4(4)
N10 C17 Cu3A 144.4(5)
N9 C17 Cu3A 106.9(5)
C19 C18 N9 108.7(6)
C19 C18 H18 125.7
N9 C18 H18 125.7
C18 C19 N10 106.5(6)
C18 C19 H19 126.8
N10 C19 H19 126.8
N10 C20 N11 111.5(5)
N10 C20 H20A 109.3
N11 C20 H20A 109.3
N10 C20 H20B 109.3
N11 C20 H20B 109.3
H20A C20 H20B 108.0
N12 C21 N11 103.4(5)
N12 C21 Cu2 131.0(5)
N11 C21 Cu2 125.1(4)
C23 C22 N11 106.4(6)
C23 C22 H22 126.8
N11 C22 H22 126.8
C22 C23 N12 107.1(6)
C22 C23 H23 126.5
N12 C23 H23 126.5
N13 C24 N12 109.4(4)
N13 C24 H24A 109.8
N12 C24 H24A 109.8
N13 C24 H24B 109.8
N12 C24 H24B 109.8
H24A C24 H24B 108.2
N14 C25 N13 103.2(5)
N14 C25 Cu1 121.9(5)
N13 C25 Cu1 132.2(5)
N14 C25 Cu1A 151.3(5)
N13 C25 Cu1A 103.6(4)
C27 C26 N13 105.9(5)
C27 C26 H26 127.0
N13 C26 H26 127.0
C26 C27 N14 107.0(6)
C26 C27 H27 126.5
N14 C27 H27 126.5
N14 C28 N15 111.3(5)
N14 C28 H28A 109.4
N15 C28 H28A 109.4
N14 C28 H28B 109.4
N15 C28 H28B 109.4
H28A C28 H28B 108.0
N15 C29 N16 103.0(5)
N15 C29 Cu3 131.9(5)
N16 C29 Cu3 125.0(5)
N15 C29 Cu3A 147.8(5)
N16 C29 Cu3A 106.6(5)
C31 C30 N15 106.4(6)
C31 C30 H30 126.8
N15 C30 H30 126.8
C30 C31 N16 106.8(6)
C30 C31 H31 126.6
N16 C31 H31 126.6
N9 C32 N16 110.9(5)
N9 C32 H32A 109.5
N16 C32 H32A 109.5
N9 C32 H32B 109.5
N16 C32 H32B 109.5
H32A C32 H32B 108.0
O5 S1 O3 116.9(3)
O5 S1 O4 113.1(4)
O3 S1 O4 113.8(3)
O5 S1 C33 103.4(3)
O3 S1 C33 103.7(3)
O4 S1 C33 103.8(4)
F1 C33 F2 107.8(6)
F1 C33 F3 108.3(6)
F2 C33 F3 106.8(6)
F1 C33 S1 112.7(6)
F2 C33 S1 109.9(5)
F3 C33 S1 111.1(5)
O8 S2 O6 114.3(18)
O8 S2 O7 115.0(19)
O6 S2 O7 115.6(19)
O8 S2 C34 105.4(15)
O6 S2 C34 101.4(15)
O7 S2 C34 102.6(16)
F4 C34 F6 112(2)
F4 C34 F5 106(2)
F6 C34 F5 107(2)
F4 C34 S2 109.3(18)
F6 C34 S2 111(2)
F5 C34 S2 111.2(18)
O8A S2A O6A 114.1(6)
O8A S2A O7A 116.0(6)
O6A S2A O7A 113.7(6)
O8A S2A C34A 105.0(5)
O6A S2A C34A 103.2(6)
O7A S2A C34A 102.8(6)
F4A C34A F6A 108.6(11)
F4A C34A F5A 108.2(9)
F6A C34A F5A 105.9(9)
F4A C34A S2A 111.4(7)
F6A C34A S2A 111.4(9)
F5A C34A S2A 111.1(8)
O9 S3 O10 117.2(10)
O9 S3 O11 112.6(10)
O10 S3 O11 110.1(10)
O9 S3 C35 110.1(10)
O10 S3 C35 103.1(9)
O11 S3 C35 102.3(8)
F8 C35 F7 112.7(14)
F8 C35 F9 102.1(18)
F7 C35 F9 107.5(15)
F8 C35 S3 114.7(12)
F7 C35 S3 114.3(14)
F9 C35 S3 103.9(13)
O10A S3A O9A 117.4(10)
O10A S3A O11A 115.2(9)
O9A S3A O11A 111.5(9)
O10A S3A C35A 105.3(8)
O9A S3A C35A 103.9(9)
O11A S3A C35A 101.2(8)
F8A C35A F7A 109.5(11)
F8A C35A F9A 107.5(12)
F7A C35A F9A 101.3(13)
F8A C35A S3A 116.3(12)
F7A C35A S3A 115.9(10)
F9A C35A S3A 104.7(9)
Cl1A C36 Cl2 107.2(8)
Cl2 C36 Cl1 111.1(6)
Cl2 C36 H36A 109.4
Cl1 C36 H36A 109.4
Cl2 C36 H36B 109.4
Cl1 C36 H36B 109.4
H36A C36 H36B 108.0
Cl1A C36 H36C 110.3
Cl2 C36 H36C 110.3
Cl1A C36 H36D 110.3
Cl2 C36 H36D 110.3
H36C C36 H36D 108.5
Cl4 C37 Cl3 111.3(7)
Cl4 C37 H37A 109.4
Cl3 C37 H37A 109.4
Cl4 C37 H37B 109.4
Cl3 C37 H37B 109.4
H37A C37 H37B 108.0
Cl3A C37A Cl4A 109.0(12)
Cl3A C37A H37C 109.9
Cl4A C37A H37C 109.9
Cl3A C37A H37D 109.9
Cl4A C37A H37D 109.9
H37C C37A H37D 108.3

loop_
_geom_bond_atom_site_label_1
_geom_bond_atom_site_label_2
_geom_bond_distance
Cu1 C25 1.929(6)
Cu1 C13 1.929(7)
Cu1 O1 2.292(5)
Cu1A O1 1.406(6)
Cu1A C25 2.023(7)
Cu1A C1 2.477(8)
Cu2 C5 1.926(6)
Cu2 C21 1.929(6)
Cu3 C9 1.916(6)
Cu3 C29 1.922(6)
Cu3 O2 2.396(5)
Cu3A O2 1.439(14)
Cu3A C9 2.115(14)
Cu3A C17 2.504(15)
Cu3A C29 2.504(12)
O1 C1 1.214(8)
O2 C17 1.237(7)
N1 C1 1.376(9)
N1 C2 1.384(10)
N1 C16 1.437(10)
N2 C1 1.345(10)
N2 C3 1.387(10)
N2 C4 1.453(9)
N3 C5 1.343(9)
N3 C6 1.393(8)
N3 C4 1.463(9)
N4 C5 1.363(8)
N4 C7 1.389(8)
N4 C8 1.452(8)
N5 C9 1.377(8)
N5 C10 1.384(8)
N5 C8 1.446(8)
N6 C9 1.352(9)
N6 C11 1.379(9)
N6 C12 1.468(9)
N7 C13 1.348(10)
N7 C14 1.400(10)
N7 C12 1.471(10)
N8 C15 1.381(9)
N8 C13 1.388(9)
N8 C16 1.456(10)
N9 C17 1.369(8)
N9 C18 1.393(8)
N9 C32 1.450(9)
N10 C17 1.354(8)
N10 C19 1.401(8)
N10 C20 1.450(8)
N11 C21 1.365(8)
N11 C22 1.380(9)
N11 C20 1.454(7)
N12 C21 1.349(7)
N12 C23 1.386(8)
N12 C24 1.459(8)
N13 C25 1.357(8)
N13 C26 1.400(7)
N13 C24 1.455(8)
N14 C25 1.352(8)
N14 C27 1.387(8)
N14 C28 1.450(9)
N15 C29 1.354(8)
N15 C30 1.396(9)
N15 C28 1.462(9)
N16 C29 1.364(9)
N16 C31 1.395(8)
N16 C32 1.462(8)
C2 C3 1.353(12)
C2 H2 0.9500
C3 H3 0.9500
C4 H4A 0.9900
C4 H4B 0.9900
C6 C7 1.336(10)
C6 H6 0.9500
C7 H7 0.9500
C8 H8A 0.9900
C8 H8B 0.9900
C10 C11 1.345(10)
C10 H10 0.9500
C11 H11 0.9500
C12 H12A 0.9900
C12 H12B 0.9900
C14 C15 1.329(12)
C14 H14 0.9500
C15 H15 0.9500
C16 H16A 0.9900
C16 H16B 0.9900
C18 C19 1.343(10)
C18 H18 0.9500
C19 H19 0.9500
C20 H20A 0.9900
C20 H20B 0.9900
C22 C23 1.334(9)
C22 H22 0.9500
C23 H23 0.9500
C24 H24A 0.9900
C24 H24B 0.9900
C26 C27 1.333(9)
C26 H26 0.9500
C27 H27 0.9500
C28 H28A 0.9900
C28 H28B 0.9900
C30 C31 1.329(11)
C30 H30 0.9500
C31 H31 0.9500
C32 H32A 0.9900
C32 H32B 0.9900
S1 O5 1.430(5)
S1 O3 1.436(5)
S1 O4 1.441(5)
S1 C33 1.818(7)
F1 C33 1.307(8)
F2 C33 1.330(9)
F3 C33 1.333(9)
S2 O8 1.435(16)
S2 O6 1.440(16)
S2 O7 1.455(16)
S2 C34 1.803(17)
F4 C34 1.309(19)
F5 C34 1.354(18)
F6 C34 1.342(18)
S2A O8A 1.440(7)
S2A O6A 1.442(7)
S2A O7A 1.449(8)
S2A C34A 1.801(10)
F4A C34A 1.307(11)
F5A C34A 1.353(10)
F6A C34A 1.347(12)
S3 O9 1.415(11)
S3 O10 1.418(11)
S3 O11 1.455(13)
S3 C35 1.788(15)
F7 C35 1.35(2)
F8 C35 1.274(19)
F9 C35 1.372(19)
S3A O10A 1.366(12)
S3A O9A 1.409(11)
S3A O11A 1.460(13)
S3A C35A 1.819(13)
F7A C35A 1.340(17)
F8A C35A 1.290(16)
F9A C35A 1.360(18)
Cl2 C36 1.777(11)
Cl1 C36 1.782(11)
C36 Cl1A 1.679(18)
C36 H36A 0.9900
C36 H36B 0.9900
C36 H36C 0.9900
C36 H36D 0.9900
Cl3 C37 1.751(11)
Cl4 C37 1.745(11)
C37 H37A 0.9900
C37 H37B 0.9900
Cl3A C37A 1.67(2)
Cl4A C37A 1.85(2)
C37A H37C 0.9900
C37A H37D 0.9900
